data_2219195
loop_
_publ_author_name
'Li, Shu-Hua'
'Zi, Tie-Ying'
'Wang, Xiong-Qing'

_publ_section_title
(1\a,2\b,3\a,7\a,11\a,13\b)-1,3,11-Triacetoxy-2,13-bis(benzyloxy)-7-hydroxy-21-methyl-<i>N</i>,19-secohetisan-19-al
_journal_coeditor_code XU2424
_journal_issue 8
_journal_name_full 'Acta Crystallographica Section E'
_journal_page_first o1394
_journal_paper_doi 10.1107/S1600536808019223
_journal_volume 64
_journal_year 2008
_chemical_formula_iupac 'C41 H43 N O12'
_chemical_formula_moiety 'C41 H43 N O12'
_chemical_formula_sum 'C41 H43 N O12'
_chemical_formula_weight 741.76
_chemical_name_common delgradine
_chemical_name_systematic
;
(1\a,2\b,3\a,7\a,11\a,13\b)-1,3,11-Triacetoxy-2,13-bis(benzyloxy)-7-
hydroxy-21-methyl-N,19-secohetisan-19-al
;
_space_group_IT_number 5
_symmetry_cell_setting monoclinic
_symmetry_space_group_name_Hall 'C 2y'
_symmetry_space_group_name_H-M 'C 1 2 1'
_atom_sites_solution_hydrogens geom
_atom_sites_solution_primary direct
_atom_sites_solution_secondary difmap
_audit_creation_method SHELXL-97
_cell_angle_alpha 90.00
_cell_angle_beta 91.07(2)
_cell_angle_gamma 90.00
_cell_formula_units_Z 4
_cell_length_a 19.892(4)
_cell_length_b 11.307(5)
_cell_length_c 16.825(5)
_cell_measurement_reflns_used 55
_cell_measurement_temperature 291(2)
_cell_measurement_theta_max 7.61
_cell_measurement_theta_min 4.72
_cell_volume 3784(2)
_computing_cell_refinement 'DIFRAC (Gabe & White, 1993)'
_computing_data_collection 'DIFRAC (Gabe & White, 1993)'
_computing_data_reduction 'NRCVAX (Gabe <i>et al.</i>,  1989)'
_computing_molecular_graphics 'ORTEP-3 for Windows (Farrugia, 1997)'
_computing_publication_material 'WinGX (Farrugia, 1999)'
_computing_structure_refinement 'SHELXL97 (Sheldrick, 2008)'
_computing_structure_solution 'SHELXS97 (Sheldrick, 2008)'
_diffrn_ambient_temperature 291(2)
_diffrn_measured_fraction_theta_full 0.995
_diffrn_measured_fraction_theta_max 0.995
_diffrn_measurement_device_type 'Enraf--Nonius CAD-4'
_diffrn_measurement_method \w/2\q
_diffrn_radiation_monochromator graphite
_diffrn_radiation_source 'fine-focus sealed tube'
_diffrn_radiation_type MoK\a
_diffrn_radiation_wavelength 0.71073
_diffrn_reflns_av_R_equivalents 0.0182
_diffrn_reflns_av_sigmaI/netI 0.0510
_diffrn_reflns_limit_h_max 24
_diffrn_reflns_limit_h_min -6
_diffrn_reflns_limit_k_max 0
_diffrn_reflns_limit_k_min -13
_diffrn_reflns_limit_l_max 20
_diffrn_reflns_limit_l_min -20
_diffrn_reflns_number 4309
_diffrn_reflns_theta_full 25.52
_diffrn_reflns_theta_max 25.52
_diffrn_reflns_theta_min 1.21
_diffrn_standards_decay_% 2.577
_diffrn_standards_interval_count 300
_diffrn_standards_number 3
_exptl_absorpt_coefficient_mu 0.096
_exptl_absorpt_correction_type none
_exptl_crystal_colour colourless
_exptl_crystal_density_diffrn 1.302
_exptl_crystal_density_method 'not measured'
_exptl_crystal_description block
_exptl_crystal_F_000 1568
_exptl_crystal_size_max 0.42
_exptl_crystal_size_mid 0.40
_exptl_crystal_size_min 0.36
_refine_diff_density_max 0.193
_refine_diff_density_min -0.203
_refine_ls_extinction_coef 0.0010(3)
_refine_ls_extinction_expression Fc^*^=kFc[1+0.001xFc^2^\l^3^/sin(2\q)]^-1/4^
_refine_ls_extinction_method 'SHELXL97 (Sheldrick, 2008)'
_refine_ls_goodness_of_fit_ref 1.006
_refine_ls_hydrogen_treatment constr
_refine_ls_matrix_type full
_refine_ls_number_parameters 498
_refine_ls_number_reflns 3705
_refine_ls_number_restraints 1
_refine_ls_restrained_S_all 1.005
_refine_ls_R_factor_all 0.1032
_refine_ls_R_factor_gt 0.0475
_refine_ls_shift/su_max 0.001
_refine_ls_shift/su_mean 0.000
_refine_ls_structure_factor_coef Fsqd
_refine_ls_weighting_details 'calc w=1/[\s^2^(Fo^2^)+(0.0734P)^2^] where P=(Fo^2^+2Fc^2^)/3'
_refine_ls_weighting_scheme calc
_refine_ls_wR_factor_gt 0.1133
_refine_ls_wR_factor_ref 0.1295
_reflns_number_gt 2282
_reflns_number_total 3705
_reflns_threshold_expression I>2\s(I)
_cod_data_source_file xu2424.cif
_cod_data_source_block I
_cod_depositor_comments
;
The following automatic conversions were performed:
'_symmetry_cell_setting' value 'Monoclinic' changed to 'monoclinic'
according to '/home/saulius/struct/CIF-dictionaries/cif_core.dic'
dictionary named 'cif_core.dic' version 2.4.1 from 2010-06-29.

Automatic conversion script
Id: cif_fix_enum 1527 2010-12-29 10:47:43Z saulius 

The following automatic conversions were performed:

'_symmetry_cell_setting' value 'Monoclinic' changed to 'monoclinic'
according to /home/saulius/struct/CIF-dictionaries/cif_core.dic
dictionary named 'cif_core.dic' version 2.4.1 from 2010-06-29.

Automatic conversion script
Id: cif_fix_values 1715 2011-07-08 13:25:40Z adriana 
;
_cod_original_sg_symbol_H-M 'C 2'
_cod_database_code 2219195
_cod_database_fobs_code 2219195

loop_
_symmetry_equiv_pos_as_xyz
'x, y, z'
'-x, y, -z'
'x+1/2, y+1/2, z'
'-x+1/2, y+1/2, -z'

loop_
_atom_site_type_symbol
_atom_site_label
_atom_site_fract_x
_atom_site_fract_y
_atom_site_fract_z
_atom_site_U_iso_or_equiv
_atom_site_adp_type
_atom_site_calc_flag
_atom_site_refinement_flags
_atom_site_occupancy
N N1 0.10745(17) 0.5052(3) 0.8921(2) 0.0427(9) Uani d . 1
O O1A 0.21024(15) 0.8335(3) 0.78232(16) 0.0456(8) Uani d . 1
O O1B 0.26263(18) 0.8288(3) 0.6655(2) 0.0639(10) Uani d . 1
O O2A 0.12403(14) 0.5813(3) 0.69392(16) 0.0449(7) Uani d . 1
O O2B 0.1133(2) 0.6310(4) 0.5646(2) 0.0872(13) Uani d . 1
O O3A 0.01724(15) 0.7482(3) 0.69724(18) 0.0593(9) Uani d . 1
O O3B 0.0463(4) 0.9136(5) 0.6367(3) 0.128(2) Uani d . 1
O O7 0.14601(16) 0.5003(3) 1.06651(19) 0.0573(9) Uani d . 1
H H7A 0.1100 0.5065 1.0891 0.069 Uiso calc R 1
O O11A 0.33185(14) 0.7260(3) 0.82500(17) 0.0465(8) Uani d . 1
O O11B 0.43602(17) 0.7575(4) 0.8731(2) 0.0794(12) Uani d . 1
O O13A 0.30189(15) 0.4752(3) 0.80593(17) 0.0472(8) Uani d . 1
O O13B 0.2702(2) 0.2863(3) 0.7952(2) 0.0871(13) Uani d . 1
O O19 -0.03068(16) 0.5601(4) 0.8561(2) 0.0716(11) Uani d . 1
C C1 0.1948(2) 0.7076(4) 0.7724(2) 0.0378(10) Uani d . 1
H H1 0.2332 0.6668 0.7492 0.045 Uiso calc R 1
C C2 0.1350(2) 0.7038(4) 0.7150(3) 0.0437(11) Uani d . 1
H H2 0.1462 0.7480 0.6670 0.052 Uiso calc R 1
C C3 0.0741(2) 0.7595(4) 0.7516(2) 0.0463(11) Uani d . 1
H H3 0.0834 0.8440 0.7586 0.056 Uiso calc R 1
C C4 0.0528(2) 0.7102(4) 0.8317(3) 0.0471(11) Uani d . 1
C C5 0.1138(2) 0.7027(4) 0.8903(2) 0.0399(10) Uani d . 1
H H5 0.1200 0.7777 0.9187 0.048 Uiso calc R 1
C C6 0.1016(2) 0.6019(5) 0.9487(3) 0.0482(12) Uani d . 1
H H6 0.0562 0.6059 0.9702 0.058 Uiso calc R 1
C C7 0.1547(2) 0.5984(4) 1.0151(2) 0.0439(11) Uani d . 1
H H7 0.1519 0.6714 1.0462 0.053 Uiso calc R 1
C C8 0.2248(2) 0.5890(4) 0.9808(2) 0.0383(10) Uani d . 1
C C9 0.2367(2) 0.6898(4) 0.9200(2) 0.0374(10) Uani d . 1
H H9 0.2253 0.7655 0.9447 0.045 Uiso calc R 1
C C10 0.1821(2) 0.6595(4) 0.8551(2) 0.0361(10) Uani d . 1
C C11 0.3135(2) 0.6881(4) 0.9037(3) 0.0412(11) Uani d . 1
H H11 0.3342 0.7447 0.9409 0.049 Uiso calc R 1
C C12 0.3439(2) 0.5665(4) 0.9241(3) 0.0462(12) Uani d . 1
H H12 0.3893 0.5599 0.9028 0.055 Uiso calc R 1
C C13 0.2999(2) 0.4682(4) 0.8923(3) 0.0449(11) Uani d . 1
H H13 0.3182 0.3919 0.9099 0.054 Uiso calc R 1
C C14 0.2277(2) 0.4820(4) 0.9232(2) 0.0393(10) Uani d . 1
H H14 0.2133 0.4095 0.9499 0.047 Uiso calc R 1
C C15 0.2779(2) 0.5792(5) 1.0474(2) 0.0485(12) Uani d . 1
H H15A 0.2780 0.6510 1.0790 0.058 Uiso calc R 1
H H15B 0.2670 0.5135 1.0819 0.058 Uiso calc R 1
C C16 0.3465(2) 0.5605(4) 1.0133(3) 0.0489(12) Uani d . 1
C C17 0.4016(3) 0.5488(7) 1.0559(4) 0.086(2) Uani d . 1
H H17A 0.4429 0.5437 1.0311 0.103 Uiso calc R 1
H H17B 0.3995 0.5457 1.1110 0.103 Uiso calc R 1
C C18 -0.0002(2) 0.7940(5) 0.8672(3) 0.0626(14) Uani d . 1
H H18A -0.0377 0.8012 0.8307 0.075 Uiso calc R 1
H H18B 0.0195 0.8704 0.8761 0.075 Uiso calc R 1
H H18C -0.0153 0.7623 0.9167 0.075 Uiso calc R 1
C C19 0.0189(2) 0.5891(5) 0.8198(3) 0.0542(12) Uani d . 1
H H19 0.0370 0.5363 0.7836 0.065 Uiso calc R 1
C C20 0.1745(2) 0.5210(4) 0.8599(3) 0.0402(10) Uani d . 1
H H20 0.1800 0.4818 0.8085 0.048 Uiso calc R 1
C C21 0.0857(3) 0.3858(5) 0.9132(3) 0.0620(14) Uani d . 1
H H21A 0.0379 0.3856 0.9208 0.074 Uiso calc R 1
H H21B 0.1082 0.3616 0.9615 0.074 Uiso calc R 1
H H21C 0.0966 0.3321 0.8712 0.074 Uiso calc R 1
C C22 0.2639(4) 1.0078(5) 0.7406(4) 0.092(2) Uani d . 1
H H22A 0.2896 1.0390 0.6977 0.110 Uiso calc R 1
H H22B 0.2899 1.0123 0.7891 0.110 Uiso calc R 1
H H22C 0.2234 1.0531 0.7459 0.110 Uiso calc R 1
C C23 0.2465(3) 0.8829(5) 0.7239(3) 0.0537(13) Uani d . 1
C C24 0.0951(3) 0.3908(6) 0.5239(4) 0.0798(18) Uani d . 1
H H24 0.0961 0.4448 0.4823 0.096 Uiso calc R 1
C C25 0.0857(4) 0.2712(8) 0.5086(5) 0.105(2) Uani d . 1
H H25 0.0815 0.2450 0.4564 0.126 Uiso calc R 1
C C26 0.0826(3) 0.1918(7) 0.5692(5) 0.097(2) Uani d . 1
H H26 0.0760 0.1120 0.5580 0.116 Uiso calc R 1
C C27 0.0890(3) 0.2280(6) 0.6458(4) 0.0789(18) Uani d . 1
H H27 0.0867 0.1735 0.6870 0.095 Uiso calc R 1
C C28 0.0991(3) 0.3476(5) 0.6623(4) 0.0633(15) Uani d . 1
H H28 0.1032 0.3727 0.7148 0.076 Uiso calc R 1
C C29 0.1030(2) 0.4288(5) 0.6018(3) 0.0578(14) Uani d . 1
C C30 0.1133(2) 0.5557(5) 0.6152(3) 0.0539(13) Uani d . 1
C C31 -0.0498(3) 0.8056(9) 0.5893(4) 0.123(3) Uani d . 1
H H31A -0.0428 0.7302 0.5647 0.148 Uiso calc R 1
H H31B -0.0546 0.8653 0.5490 0.148 Uiso calc R 1
H H31C -0.0898 0.8028 0.6203 0.148 Uiso calc R 1
C C32 0.0092(3) 0.8346(8) 0.6421(4) 0.0823(19) Uani d . 1
C C33 0.4142(3) 0.7951(8) 0.7368(4) 0.098(2) Uani d . 1
H H33A 0.4389 0.7336 0.7111 0.117 Uiso calc R 1
H H33B 0.4410 0.8656 0.7394 0.117 Uiso calc R 1
H H33C 0.3735 0.8108 0.7071 0.117 Uiso calc R 1
C C34 0.3974(3) 0.7571(5) 0.8182(3) 0.0577(13) Uani d . 1
C C35 0.2721(3) 0.3096(6) 0.6249(3) 0.0702(16) Uani d . 1
H H35 0.2602 0.2358 0.6447 0.084 Uiso calc R 1
C C36 0.2733(3) 0.3267(7) 0.5437(4) 0.0825(19) Uani d . 1
H H36 0.2634 0.2647 0.5091 0.099 Uiso calc R 1
C C37 0.2888(3) 0.4340(8) 0.5155(4) 0.0827(19) Uani d . 1
H H37 0.2901 0.4461 0.4608 0.099 Uiso calc R 1
C C38 0.3029(3) 0.5266(6) 0.5663(3) 0.0768(17) Uani d . 1
H H38 0.3121 0.6013 0.5462 0.092 Uiso calc R 1
C C39 0.3033(3) 0.5082(5) 0.6456(3) 0.0607(14) Uani d . 1
H H39 0.3140 0.5705 0.6796 0.073 Uiso calc R 1
C C40 0.2881(2) 0.3992(5) 0.6772(3) 0.0494(12) Uani d . 1
C C41 0.2861(3) 0.3773(5) 0.7645(3) 0.0528(12) Uani d . 1

loop_
_atom_site_aniso_label
_atom_site_aniso_U_11
_atom_site_aniso_U_22
_atom_site_aniso_U_33
_atom_site_aniso_U_12
_atom_site_aniso_U_13
_atom_site_aniso_U_23
N1 0.039(2) 0.042(2) 0.047(2) -0.0067(17) 0.0019(17) 0.0073(19)
O1A 0.0632(19) 0.0374(17) 0.0361(16) -0.0078(16) -0.0019(15) 0.0036(15)
O1B 0.080(2) 0.070(2) 0.0413(19) -0.020(2) 0.0041(17) 0.0045(19)
O2A 0.0510(17) 0.0457(19) 0.0379(17) -0.0074(15) -0.0017(13) 0.0004(15)
O2B 0.142(4) 0.078(3) 0.042(2) -0.011(3) -0.015(2) 0.004(2)
O3A 0.0490(18) 0.080(3) 0.0489(19) 0.0077(18) -0.0111(15) 0.006(2)
O3B 0.168(6) 0.104(4) 0.111(4) 0.003(4) -0.041(4) 0.053(4)
O7 0.0489(19) 0.074(2) 0.049(2) 0.0051(18) 0.0111(15) 0.0233(18)
O11A 0.0421(16) 0.0542(19) 0.0433(18) -0.0109(15) 0.0012(14) 0.0066(15)
O11B 0.051(2) 0.104(3) 0.083(3) -0.031(2) -0.009(2) 0.005(3)
O13A 0.0613(19) 0.0440(19) 0.0367(17) -0.0014(16) 0.0077(14) -0.0043(15)
O13B 0.156(4) 0.042(2) 0.064(2) -0.020(3) 0.016(2) -0.001(2)
O19 0.0430(18) 0.092(3) 0.080(2) -0.0066(19) 0.0115(18) 0.017(2)
C1 0.043(2) 0.038(2) 0.032(2) -0.001(2) 0.0035(19) 0.000(2)
C2 0.047(2) 0.041(3) 0.042(2) -0.004(2) 0.000(2) 0.006(2)
C3 0.045(2) 0.046(3) 0.048(3) 0.008(2) -0.003(2) 0.007(2)
C4 0.042(2) 0.048(3) 0.051(3) 0.006(2) 0.002(2) 0.001(2)
C5 0.044(2) 0.041(2) 0.035(2) -0.003(2) 0.002(2) 0.005(2)
C6 0.034(2) 0.066(3) 0.045(3) 0.002(2) 0.007(2) 0.006(3)
C7 0.052(3) 0.047(3) 0.033(2) 0.006(2) 0.003(2) 0.008(2)
C8 0.042(2) 0.042(2) 0.031(2) 0.004(2) 0.0007(18) 0.001(2)
C9 0.041(2) 0.037(2) 0.034(2) -0.002(2) 0.0027(19) -0.005(2)
C10 0.039(2) 0.035(2) 0.035(2) -0.0017(18) 0.0003(19) -0.0051(19)
C11 0.047(2) 0.045(3) 0.031(2) -0.008(2) -0.001(2) 0.001(2)
C12 0.041(2) 0.056(3) 0.042(3) 0.000(2) 0.004(2) 0.001(2)
C13 0.053(3) 0.043(3) 0.039(3) 0.004(2) 0.002(2) 0.002(2)
C14 0.044(2) 0.038(2) 0.036(2) -0.003(2) 0.0031(19) 0.004(2)
C15 0.050(3) 0.059(3) 0.036(2) -0.001(3) -0.002(2) 0.000(3)
C16 0.052(3) 0.055(3) 0.039(2) 0.002(2) -0.002(2) 0.006(2)
C17 0.057(3) 0.138(6) 0.063(4) 0.006(4) -0.008(3) 0.020(4)
C18 0.053(3) 0.079(4) 0.056(3) 0.017(3) 0.002(2) -0.002(3)
C19 0.042(3) 0.067(3) 0.054(3) 0.000(3) 0.002(2) 0.004(3)
C20 0.049(3) 0.038(3) 0.034(2) -0.005(2) -0.002(2) 0.006(2)
C21 0.061(3) 0.056(3) 0.069(3) -0.022(3) -0.007(3) 0.019(3)
C22 0.156(7) 0.053(4) 0.066(4) -0.032(4) 0.017(4) 0.003(3)
C23 0.077(3) 0.048(3) 0.036(3) -0.018(3) -0.001(2) 0.010(3)
C24 0.089(4) 0.085(5) 0.065(4) -0.008(4) -0.007(3) -0.018(3)
C25 0.129(6) 0.095(6) 0.091(5) -0.015(5) -0.009(4) -0.045(5)
C26 0.096(5) 0.067(5) 0.128(7) -0.007(4) 0.012(5) -0.040(5)
C27 0.071(4) 0.062(4) 0.103(5) -0.005(3) 0.012(3) -0.018(4)
C28 0.061(3) 0.062(4) 0.067(4) -0.005(3) 0.002(3) -0.009(3)
C29 0.048(3) 0.066(4) 0.059(3) -0.005(3) -0.003(2) -0.011(3)
C30 0.054(3) 0.063(4) 0.044(3) -0.006(3) -0.006(2) -0.002(3)
C31 0.077(4) 0.222(10) 0.070(4) 0.043(6) -0.015(3) 0.011(6)
C32 0.085(4) 0.100(5) 0.061(4) 0.027(4) -0.014(3) 0.013(4)
C33 0.066(4) 0.144(7) 0.085(4) -0.027(4) 0.021(3) 0.029(5)
C34 0.051(3) 0.058(3) 0.064(3) -0.021(3) 0.009(3) 0.005(3)
C35 0.073(4) 0.067(4) 0.071(4) -0.008(3) 0.012(3) -0.020(3)
C36 0.083(4) 0.100(6) 0.064(4) -0.010(4) -0.003(3) -0.033(4)
C37 0.083(4) 0.116(6) 0.049(3) 0.009(4) -0.007(3) -0.010(4)
C38 0.091(4) 0.085(5) 0.055(4) 0.002(4) 0.009(3) 0.016(4)
C39 0.070(3) 0.064(4) 0.048(3) 0.007(3) 0.010(3) -0.004(3)
C40 0.054(3) 0.052(3) 0.042(3) -0.001(2) 0.009(2) -0.009(2)
C41 0.063(3) 0.043(3) 0.053(3) -0.002(3) 0.014(2) -0.007(3)

loop_
_atom_type_symbol
_atom_type_description
_atom_type_scat_dispersion_real
_atom_type_scat_dispersion_imag
_atom_type_scat_source
C C 0.0033 0.0016 'International Tables Vol C Tables 4.2.6.8 and 6.1.1.4'
H H 0.0000 0.0000 'International Tables Vol C Tables 4.2.6.8 and 6.1.1.4'
N N 0.0061 0.0033 'International Tables Vol C Tables 4.2.6.8 and 6.1.1.4'
O O 0.0106 0.0060 'International Tables Vol C Tables 4.2.6.8 and 6.1.1.4'

loop_
_geom_angle_atom_site_label_1
_geom_angle_atom_site_label_2
_geom_angle_atom_site_label_3
_geom_angle
C6 N1 C20 103.7(3)
C6 N1 C21 120.4(4)
C20 N1 C21 118.7(4)
C23 O1A C1 115.6(4)
C30 O2A C2 117.4(4)
C32 O3A C3 116.8(5)
C7 O7 H7A 109.5
C34 O11A C11 114.4(3)
C41 O13A C13 117.6(4)
O1A C1 C10 106.4(3)
O1A C1 C2 105.1(3)
C10 C1 C2 115.4(4)
O1A C1 H1 109.9
C10 C1 H1 109.9
C2 C1 H1 109.9
O2A C2 C3 112.5(4)
O2A C2 C1 107.2(3)
C3 C2 C1 110.8(4)
O2A C2 H2 108.7
C3 C2 H2 108.7
C1 C2 H2 108.7
O3A C3 C2 109.2(3)
O3A C3 C4 107.5(3)
C2 C3 C4 116.5(4)
O3A C3 H3 107.8
C2 C3 H3 107.8
C4 C3 H3 107.8
C3 C4 C19 109.8(4)
C3 C4 C18 108.6(4)
C19 C4 C18 107.2(4)
C3 C4 C5 110.8(4)
C19 C4 C5 111.7(4)
C18 C4 C5 108.6(4)
C6 C5 C4 108.5(4)
C6 C5 C10 99.2(3)
C4 C5 C10 116.7(4)
C6 C5 H5 110.6
C4 C5 H5 110.6
C10 C5 H5 110.6
N1 C6 C7 113.4(4)
N1 C6 C5 97.1(3)
C7 C6 C5 111.9(4)
N1 C6 H6 111.2
C7 C6 H6 111.2
C5 C6 H6 111.2
O7 C7 C8 107.4(4)
O7 C7 C6 112.0(4)
C8 C7 C6 110.6(3)
O7 C7 H7 108.9
C8 C7 H7 108.9
C6 C7 H7 108.9
C7 C8 C15 110.7(3)
C7 C8 C14 109.6(3)
C15 C8 C14 111.7(4)
C7 C8 C9 110.5(3)
C15 C8 C9 115.1(4)
C14 C8 C9 98.8(3)
C8 C9 C11 105.6(3)
C8 C9 C10 100.8(3)
C11 C9 C10 123.0(3)
C8 C9 H9 108.8
C11 C9 H9 108.8
C10 C9 H9 108.8
C1 C10 C9 115.8(3)
C1 C10 C5 113.2(3)
C9 C10 C5 105.3(3)
C1 C10 C20 114.9(4)
C9 C10 C20 104.4(3)
C5 C10 C20 101.8(3)
O11A C11 C12 111.4(4)
O11A C11 C9 115.0(3)
C12 C11 C9 110.7(4)
O11A C11 H11 106.4
C12 C11 H11 106.4
C9 C11 H11 106.4
C16 C12 C13 109.3(4)
C16 C12 C11 105.6(4)
C13 C12 C11 110.9(3)
C16 C12 H12 110.3
C13 C12 H12 110.3
C11 C12 H12 110.3
O13A C13 C12 106.7(4)
O13A C13 C14 111.9(3)
C12 C13 C14 110.1(4)
O13A C13 H13 109.3
C12 C13 H13 109.3
C14 C13 H13 109.3
C13 C14 C20 115.1(3)
C13 C14 C8 109.5(3)
C20 C14 C8 100.1(3)
C13 C14 H14 110.6
C20 C14 H14 110.6
C8 C14 H14 110.6
C16 C15 C8 110.4(3)
C16 C15 H15A 109.6
C8 C15 H15A 109.6
C16 C15 H15B 109.6
C8 C15 H15B 109.6
H15A C15 H15B 108.1
C17 C16 C12 124.5(5)
C17 C16 C15 124.2(4)
C12 C16 C15 111.1(4)
C16 C17 H17A 120.0
C16 C17 H17B 120.0
H17A C17 H17B 120.0
C4 C18 H18A 109.5
C4 C18 H18B 109.5
H18A C18 H18B 109.5
C4 C18 H18C 109.5
H18A C18 H18C 109.5
H18B C18 H18C 109.5
O19 C19 C4 122.2(5)
O19 C19 H19 118.9
C4 C19 H19 118.9
N1 C20 C14 109.1(3)
N1 C20 C10 103.3(4)
C14 C20 C10 104.6(3)
N1 C20 H20 113.0
C14 C20 H20 113.0
C10 C20 H20 113.0
N1 C21 H21A 109.5
N1 C21 H21B 109.5
H21A C21 H21B 109.5
N1 C21 H21C 109.5
H21A C21 H21C 109.5
H21B C21 H21C 109.5
C23 C22 H22A 109.5
C23 C22 H22B 109.5
H22A C22 H22B 109.5
C23 C22 H22C 109.5
H22A C22 H22C 109.5
H22B C22 H22C 109.5
O1B C23 O1A 122.5(4)
O1B C23 C22 125.1(5)
O1A C23 C22 112.4(5)
C29 C24 C25 119.3(7)
C29 C24 H24 120.3
C25 C24 H24 120.3
C26 C25 C24 120.8(7)
C26 C25 H25 119.6
C24 C25 H25 119.6
C27 C26 C25 120.5(7)
C27 C26 H26 119.7
C25 C26 H26 119.7
C26 C27 C28 119.5(7)
C26 C27 H27 120.2
C28 C27 H27 120.2
C29 C28 C27 120.7(6)
C29 C28 H28 119.6
C27 C28 H28 119.6
C28 C29 C24 119.1(5)
C28 C29 C30 123.3(5)
C24 C29 C30 117.6(6)
O2B C30 O2A 122.2(5)
O2B C30 C29 125.8(5)
O2A C30 C29 112.0(5)
C32 C31 H31A 109.5
C32 C31 H31B 109.5
H31A C31 H31B 109.5
C32 C31 H31C 109.5
H31A C31 H31C 109.5
H31B C31 H31C 109.5
O3B C32 O3A 122.7(6)
O3B C32 C31 127.8(7)
O3A C32 C31 109.4(7)
C34 C33 H33A 109.5
C34 C33 H33B 109.5
H33A C33 H33B 109.5
C34 C33 H33C 109.5
H33A C33 H33C 109.5
H33B C33 H33C 109.5
O11B C34 O11A 122.8(4)
O11B C34 C33 124.4(5)
O11A C34 C33 112.8(5)
C40 C35 C36 121.5(6)
C40 C35 H35 119.3
C36 C35 H35 119.3
C37 C36 C35 119.0(6)
C37 C36 H36 120.5
C35 C36 H36 120.5
C36 C37 C38 120.9(6)
C36 C37 H37 119.6
C38 C37 H37 119.6
C39 C38 C37 119.6(7)
C39 C38 H38 120.2
C37 C38 H38 120.2
C38 C39 C40 121.5(6)
C38 C39 H39 119.3
C40 C39 H39 119.3
C35 C40 C39 117.5(5)
C35 C40 C41 119.9(5)
C39 C40 C41 122.6(5)
O13B C41 O13A 123.0(4)
O13B C41 C40 125.5(5)
O13A C41 C40 111.4(4)

loop_
_geom_bond_atom_site_label_1
_geom_bond_atom_site_label_2
_geom_bond_distance
N1 C6 1.456(6)
N1 C20 1.459(5)
N1 C21 1.464(6)
O1A C23 1.352(5)
O1A C1 1.464(5)
O1B C23 1.206(6)
O2A C30 1.369(5)
O2A C2 1.445(6)
O2B C30 1.203(6)
O3A C32 1.354(8)
O3A C3 1.447(5)
O3B C32 1.165(9)
O7 C7 1.420(5)
O7 H7A 0.8200
O11A C34 1.358(5)
O11A C11 1.445(5)
O11B C34 1.190(6)
O13A C41 1.342(6)
O13A C13 1.457(5)
O13B C41 1.197(6)
O19 C19 1.216(5)
C1 C10 1.519(6)
C1 C2 1.520(6)
C1 H1 0.9800
C2 C3 1.506(6)
C2 H2 0.9800
C3 C4 1.525(6)
C3 H3 0.9800
C4 C19 1.538(8)
C4 C18 1.545(7)
C4 C5 1.552(6)
C5 C6 1.528(7)
C5 C10 1.570(6)
C5 H5 0.9800
C6 C7 1.524(6)
C6 H6 0.9800
C7 C8 1.522(6)
C7 H7 0.9800
C8 C15 1.529(6)
C8 C14 1.552(6)
C8 C9 1.553(6)
C9 C11 1.557(6)
C9 C10 1.564(6)
C9 H9 0.9800
C10 C20 1.576(6)
C11 C12 1.538(7)
C11 H11 0.9800
C12 C16 1.501(6)
C12 C13 1.507(6)
C12 H12 0.9800
C13 C14 1.544(6)
C13 H13 0.9800
C14 C20 1.551(6)
C14 H14 0.9800
C15 C16 1.506(6)
C15 H15A 0.9700
C15 H15B 0.9700
C16 C17 1.304(7)
C17 H17A 0.9300
C17 H17B 0.9300
C18 H18A 0.9600
C18 H18B 0.9600
C18 H18C 0.9600
C19 H19 0.9300
C20 H20 0.9800
C21 H21A 0.9600
C21 H21B 0.9600
C21 H21C 0.9600
C22 C23 1.480(8)
C22 H22A 0.9600
C22 H22B 0.9600
C22 H22C 0.9600
C24 C29 1.385(8)
C24 C25 1.389(11)
C24 H24 0.9300
C25 C26 1.360(11)
C25 H25 0.9300
C26 C27 1.356(9)
C26 H26 0.9300
C27 C28 1.394(8)
C27 H27 0.9300
C28 C29 1.374(8)
C28 H28 0.9300
C29 C30 1.467(8)
C31 C32 1.494(9)
C31 H31A 0.9600
C31 H31B 0.9600
C31 H31C 0.9600
C33 C34 1.479(7)
C33 H33A 0.9600
C33 H33B 0.9600
C33 H33C 0.9600
C35 C40 1.376(7)
C35 C36 1.381(8)
C35 H35 0.9300
C36 C37 1.341(10)
C36 H36 0.9300
C37 C38 1.377(9)
C37 H37 0.9300
C38 C39 1.350(7)
C38 H38 0.9300
C39 C40 1.378(7)
C39 H39 0.9300
C40 C41 1.490(7)

loop_
_geom_hbond_atom_site_label_D
_geom_hbond_atom_site_label_H
_geom_hbond_atom_site_label_A
_geom_hbond_site_symmetry_A
_geom_hbond_distance_DH
_geom_hbond_distance_HA
_geom_hbond_distance_DA
_geom_hbond_angle_DHA
O7 H7A O19 2_557 0.82 1.94 2.743(5) 166.5

loop_
_cod_related_entry_id
_cod_related_entry_database
_cod_related_entry_code
1 ChemSpider 30655591
